data_7248115
loop_
_publ_author_name
'Kaenpracha, Chaowat'
'Katrun, Praewpan'
'Chainok, Kittipong'
'Sukpattanacharoen, Chattarika'
'Kungwan, Nawee'
'Boonmak, Jaursup'

_publ_section_title
;
 Photoinduced enhancement of intraligand charge-transfer of a crystalline
 3,3&#x2032;-diindolyl(3-pyridyl)methane
;
_journal_issue 10
_journal_name_full CrystEngComm
_journal_page_first 1438
_journal_page_last 1443
_journal_paper_doi 10.1039/D3CE01283B
_journal_volume 26
_journal_year 2024
_chemical_formula_moiety 'C H4 O, C22 H17 N3'
_chemical_formula_sum 'C23 H21 N3 O'
_chemical_formula_weight 355.443
_chemical_properties_physical Light-sensitive,Photo-sensitive
_space_group_crystal_system monoclinic
_space_group_IT_number 14
_space_group_name_Hall '-P 2yn'
_space_group_name_H-M_alt 'P 1 21/n 1'
_symmetry_Int_Tables_number 14
_atom_sites_solution_primary dual
_audit_creation_date 2023-09-27
_audit_creation_method
;
Olex2 1.5
(compiled 2023.08.24 svn.re1ec1418 for OlexSys, GUI svn.r6817)
;
_audit_update_record
;
2023-10-24 deposited with the CCDC.	2024-02-09 downloaded from the CCDC.
;
_cell_angle_alpha 90
_cell_angle_beta 112.567(4)
_cell_angle_gamma 90
_cell_formula_units_Z 4
_cell_length_a 14.4807(19)
_cell_length_b 9.3916(10)
_cell_length_c 15.0389(19)
_cell_measurement_reflns_used 5748
_cell_measurement_temperature 298(2)
_cell_measurement_theta_max 23.92
_cell_measurement_theta_min 2.62
_cell_volume 1888.6(4)
_computing_cell_refinement 'SAINT V8.40B (Bruker AXS LLC, 2019)'
_computing_data_reduction 'SAINT V8.40B (Bruker AXS LLC, 2019)'
_computing_molecular_graphics 'Olex2 1.5 (Dolomanov et al., 2009)'
_computing_publication_material 'Olex2 1.5 (Dolomanov et al., 2009)'
_computing_structure_refinement 'olex2.refine 1.5 (Bourhis et al., 2015)'
_computing_structure_solution 'SHELXT 2014/4 (Sheldrick, 2014)'
_diffrn_ambient_temperature 298(2)
_diffrn_measured_fraction_theta_full 0.9982
_diffrn_measured_fraction_theta_max 0.9984
_diffrn_measurement_device_type 'Bruker D8 QUEST PHOTON-II'
_diffrn_measurement_method '\f and \w scans'
_diffrn_radiation_type 'Mo K\a'
_diffrn_radiation_wavelength 0.71073
_diffrn_reflns_av_R_equivalents 0.0665
_diffrn_reflns_av_unetI/netI 0.0452
_diffrn_reflns_Laue_measured_fraction_full 0.9982
_diffrn_reflns_Laue_measured_fraction_max 0.9984
_diffrn_reflns_limit_h_max 17
_diffrn_reflns_limit_h_min -17
_diffrn_reflns_limit_k_max 11
_diffrn_reflns_limit_k_min -11
_diffrn_reflns_limit_l_max 18
_diffrn_reflns_limit_l_min -18
_diffrn_reflns_number 21276
_diffrn_reflns_point_group_measured_fraction_full 0.9982
_diffrn_reflns_point_group_measured_fraction_max 0.9984
_diffrn_reflns_theta_full 25.2417
_diffrn_reflns_theta_max 26.02
_diffrn_reflns_theta_min 2.62
_diffrn_source_current 30.0
_diffrn_source_power 1.5
_diffrn_source_voltage 50.0
_diffrn_standards_number 0
_exptl_absorpt_coefficient_mu 0.078
_exptl_absorpt_correction_T_max 0.7454
_exptl_absorpt_correction_T_min 0.6556
_exptl_absorpt_correction_type multi-scan
_exptl_absorpt_process_details
;
Krause, L., Herbst-Irmer, R., Sheldrick, G. M., Stalke, D. (2015).
"Comparison of silver and molybdenum microfocus X-ray sources for
single-crystal structure determination"
J. Appl. Cryst. 48, 3-10.
doi:10.1107/S1600576714022985
;
_exptl_crystal_colour yellow
_exptl_crystal_colour_primary yellow
_exptl_crystal_density_diffrn 1.250
_exptl_crystal_description block
_exptl_crystal_F_000 752.442
_exptl_crystal_size_max 0.45
_exptl_crystal_size_mid 0.05
_exptl_crystal_size_min 0.05
_refine_diff_density_max 0.4400
_refine_diff_density_min -0.4421
_refine_diff_density_rms 0.0999
_refine_ls_d_res_high 0.8100
_refine_ls_d_res_low 7.7796
_refine_ls_goodness_of_fit_ref 1.5304
_refine_ls_hydrogen_treatment constr
_refine_ls_matrix_type full
_refine_ls_number_constraints 40
_refine_ls_number_parameters 246
_refine_ls_number_reflns 3720
_refine_ls_number_restraints 0
_refine_ls_restrained_S_all 1.5304
_refine_ls_R_factor_all 0.1730
_refine_ls_R_factor_gt 0.1119
_refine_ls_shift/su_max 0.0008
_refine_ls_shift/su_mean 0.0001
_refine_ls_structure_factor_coef Fsqd
_refine_ls_weighting_details 'w=1/[\s^2^(Fo^2^)+(0.2P)^2^] where P=(Fo^2^+2Fc^2^)/3'
_refine_ls_weighting_scheme calc
_refine_ls_wR_factor_gt 0.2865
_refine_ls_wR_factor_ref 0.4333
_reflns_Friedel_coverage 0.0
_reflns_limit_h_max 10
_reflns_limit_h_min -17
_reflns_limit_k_max 11
_reflns_limit_k_min 0
_reflns_limit_l_max 18
_reflns_limit_l_min -9
_reflns_number_gt 2036
_reflns_number_total 3720
_reflns_threshold_expression I>=2u(I)
_cod_data_source_file d3ce01283b2.cif
_cod_data_source_block 40MIr-PMDI-MeOH
_cod_depositor_comments 'Adding full bibliography for 7248111--7248117.cif.'
_cod_database_code 7248115
_olex2_refinement_description
;
;
_olex2_submission_special_instructions 'No special instructions were received'

loop_
_space_group_symop_id
_space_group_symop_operation_xyz
1 x,y,z
2 -x+1/2,y+1/2,-z+1/2
3 -x,-y,-z
4 x-1/2,-y-1/2,z-1/2

loop_
_atom_site_label
_atom_site_type_symbol
_atom_site_fract_x
_atom_site_fract_y
_atom_site_fract_z
_atom_site_U_iso_or_equiv
_atom_site_adp_type
_atom_site_occupancy
_atom_site_refinement_flags_posn
O1 O 0.7565(3) 0.3631(4) 0.9103(3) 0.0839(12) Uani 1.000000 .
N2 N 0.2868(3) 0.4098(4) 0.5220(3) 0.0690(12) Uani 1.000000 .
N3 N 0.2114(3) 0.5675(4) 0.8861(3) 0.0736(12) Uani 1.000000 .
N1 N 0.6060(3) 0.5555(5) 0.8608(3) 0.0833(14) Uani 1.000000 .
C9 C 0.3243(3) 0.5799(5) 0.6347(3) 0.0566(11) Uani 1.000000 .
C7 C 0.3378(3) 0.6668(5) 0.7233(3) 0.0591(12) Uani 1.000000 .
C11 C 0.3368(3) 0.5124(5) 0.4938(3) 0.0628(12) Uani 1.000000 .
C8 C 0.2805(4) 0.4513(5) 0.6074(3) 0.0643(13) Uani 1.000000 .
C18 C 0.1637(4) 0.6385(5) 0.7334(3) 0.0605(12) Uani 1.000000 .
C3 C 0.4472(3) 0.6716(5) 0.7909(3) 0.0595(12) Uani 1.000000 .
C10 C 0.3620(3) 0.6212(5) 0.5635(3) 0.0599(12) Uani 1.000000 .
C17 C 0.2704(3) 0.6261(5) 0.7730(3) 0.0597(12) Uani 1.000000 .
C4 C 0.4896(4) 0.7948(5) 0.8401(4) 0.0691(13) Uani 1.000000 .
C19 C 0.1298(4) 0.6034(5) 0.8058(4) 0.0656(13) Uani 1.000000 .
C15 C 0.4146(4) 0.7392(6) 0.5524(4) 0.0691(13) Uani 1.000000 .
C23 C 0.0940(4) 0.6808(5) 0.6444(4) 0.0707(14) Uani 1.000000 .
C2 C 0.5088(4) 0.5557(5) 0.8047(4) 0.0714(14) Uani 1.000000 .
C16 C 0.2960(4) 0.5830(5) 0.8662(4) 0.0702(14) Uani 1.000000 .
C5 C 0.5894(4) 0.7977(6) 0.8964(4) 0.0794(15) Uani 1.000000 .
C22 C -0.0054(4) 0.6844(6) 0.6289(5) 0.0797(16) Uani 1.000000 .
C6 C 0.6448(4) 0.6775(6) 0.9048(4) 0.0846(17) Uani 1.000000 .
C20 C 0.0290(4) 0.6075(6) 0.7910(5) 0.0792(16) Uani 1.000000 .
C12 C 0.3632(4) 0.5201(6) 0.4146(4) 0.0789(15) Uani 1.000000 .
C21 C -0.0376(4) 0.6489(6) 0.7019(5) 0.0839(17) Uani 1.000000 .
C14 C 0.4408(5) 0.7457(7) 0.4749(4) 0.0884(17) Uani 1.000000 .
C13 C 0.4149(5) 0.6390(7) 0.4064(4) 0.0918(18) Uani 1.000000 .
C1 C 0.8075(5) 0.3850(8) 0.8483(5) 0.114(2) Uani 1.000000 .
H12 H 0.3466(4) 0.4479(6) 0.3688(4) 0.0947(18) Uiso 1.000000 R
H13 H 0.4329(5) 0.6477(7) 0.3536(4) 0.110(2) Uiso 1.000000 R
H14 H 0.4770(5) 0.8236(7) 0.4677(4) 0.106(2) Uiso 1.000000 R
H15 H 0.4315(4) 0.8126(6) 0.5973(4) 0.0829(16) Uiso 1.000000 R
H23 H 0.1150(4) 0.7068(5) 0.5955(4) 0.0848(17) Uiso 1.000000 R
H22 H -0.0519(4) 0.7109(6) 0.5688(5) 0.0957(19) Uiso 1.000000 R
H21 H -0.1054(4) 0.6531(6) 0.6903(5) 0.101(2) Uiso 1.000000 R
H20 H 0.0074(4) 0.5831(6) 0.8399(5) 0.0950(19) Uiso 1.000000 R
H2a H 0.4810(4) 0.4718(5) 0.7728(4) 0.0857(17) Uiso 1.000000 R
H6 H 0.7127(4) 0.6805(6) 0.9431(4) 0.101(2) Uiso 1.000000 R
H5 H 0.6192(4) 0.8806(6) 0.9285(4) 0.0953(19) Uiso 1.000000 R
H4 H 0.4504(4) 0.8753(5) 0.8349(4) 0.0829(16) Uiso 1.000000 R
H7 H 0.3198(3) 0.7647(5) 0.7007(3) 0.0709(14) Uiso 1.000000 R
H8 H 0.2506(4) 0.3984(5) 0.6413(3) 0.0771(15) Uiso 1.000000 R
H16 H 0.3610(4) 0.5666(5) 0.9098(4) 0.0843(16) Uiso 1.000000 R
H1a H 0.7678(19) 0.349(5) 0.7854(12) 0.172(4) Uiso 1.000000 GR
H1b H 0.819(4) 0.4850(10) 0.844(3) 0.172(4) Uiso 1.000000 GR
H1c H 0.8704(18) 0.336(5) 0.873(2) 0.172(4) Uiso 1.000000 GR
H1 H 0.705(3) 0.411(6) 0.892(3) 0.1258(18) Uiso 1.000000 GR
H2 H 0.2632(3) 0.3321(4) 0.4915(3) 0.0828(14) Uiso 1.000000 R
H3 H 0.2100(3) 0.5398(4) 0.9401(3) 0.0884(15) Uiso 1.000000 R

loop_
_atom_site_aniso_label
_atom_site_aniso_U_11
_atom_site_aniso_U_22
_atom_site_aniso_U_33
_atom_site_aniso_U_12
_atom_site_aniso_U_13
_atom_site_aniso_U_23
O1 0.077(3) 0.090(3) 0.080(2) 0.0181(19) 0.025(2) 0.0166(19)
N2 0.074(3) 0.064(2) 0.066(3) -0.007(2) 0.023(2) -0.0084(19)
N3 0.081(3) 0.078(3) 0.069(3) -0.007(2) 0.036(2) 0.001(2)
N1 0.064(3) 0.074(3) 0.092(3) 0.006(2) 0.008(2) -0.005(2)
C9 0.055(3) 0.056(2) 0.056(3) 0.001(2) 0.019(2) 0.004(2)
C7 0.058(3) 0.056(3) 0.060(3) 0.0029(19) 0.019(2) 0.002(2)
C11 0.059(3) 0.065(3) 0.061(3) 0.004(2) 0.019(2) 0.006(2)
C8 0.066(3) 0.063(3) 0.064(3) -0.005(2) 0.025(2) 0.002(2)
C18 0.064(3) 0.056(3) 0.064(3) -0.003(2) 0.028(2) -0.003(2)
C3 0.061(3) 0.057(3) 0.060(3) 0.000(2) 0.022(2) 0.003(2)
C10 0.054(3) 0.063(3) 0.059(3) 0.002(2) 0.016(2) 0.004(2)
C17 0.065(3) 0.054(2) 0.064(3) -0.000(2) 0.028(2) -0.001(2)
C4 0.075(3) 0.055(3) 0.074(3) -0.003(2) 0.024(3) -0.003(2)
C19 0.067(3) 0.063(3) 0.072(3) -0.002(2) 0.032(3) -0.007(2)
C15 0.069(3) 0.073(3) 0.067(3) -0.008(2) 0.028(2) 0.003(2)
C23 0.071(3) 0.066(3) 0.072(3) 0.004(2) 0.024(3) 0.004(2)
C2 0.067(3) 0.059(3) 0.079(3) 0.006(2) 0.018(3) -0.004(2)
C16 0.073(3) 0.071(3) 0.065(3) -0.004(2) 0.025(3) 0.001(2)
C5 0.072(3) 0.074(3) 0.075(3) -0.011(3) 0.009(3) -0.007(3)
C22 0.064(3) 0.074(3) 0.093(4) 0.010(3) 0.022(3) 0.000(3)
C6 0.061(3) 0.083(4) 0.093(4) -0.002(3) 0.011(3) 0.004(3)
C20 0.081(4) 0.070(3) 0.101(4) -0.006(3) 0.051(3) -0.012(3)
C12 0.086(4) 0.088(4) 0.064(3) 0.004(3) 0.029(3) 0.001(3)
C21 0.069(4) 0.080(4) 0.106(5) 0.007(3) 0.037(4) -0.009(3)
C14 0.100(4) 0.091(4) 0.082(4) -0.012(3) 0.042(3) 0.012(3)
C13 0.100(4) 0.114(5) 0.073(4) 0.002(4) 0.047(3) 0.015(3)
C1 0.110(5) 0.132(6) 0.114(6) 0.028(4) 0.058(5) 0.029(4)

loop_
_atom_type_symbol
_atom_type_scat_dispersion_real
_atom_type_scat_dispersion_imag
_atom_type_scat_Cromer_Mann_a1
_atom_type_scat_Cromer_Mann_a2
_atom_type_scat_Cromer_Mann_a3
_atom_type_scat_Cromer_Mann_a4
_atom_type_scat_Cromer_Mann_b1
_atom_type_scat_Cromer_Mann_b2
_atom_type_scat_Cromer_Mann_b3
_atom_type_scat_Cromer_Mann_b4
_atom_type_scat_Cromer_Mann_c
_atom_type_scat_source
_atom_type_scat_dispersion_source
C 0.00313 0.00162 2.31000 1.02000 1.58860 0.86500 20.84390 10.20750 0.56870 51.65120 0.21560 'International Tables Volume C Table 6.1.1.4 (pp. 500-502)' 'Brennan, Cowan, Rev. Sci. Instrum., 1992, 63, 850'
H 0.00000 0.00000 0.49300 0.32291 0.14019 0.04081 10.51090 26.12570 3.14236 57.79970 0.00304 'International Tables Volume C Table 6.1.1.4 (pp. 500-502)' 'Brennan, Cowan, Rev. Sci. Instrum., 1992, 63, 850'
N 0.00612 0.00332 12.21260 3.13220 2.01250 1.16630 0.00570 9.89330 28.99750 0.58260 -11.52900 'International Tables Volume C Table 6.1.1.4 (pp. 500-502)' 'Brennan, Cowan, Rev. Sci. Instrum., 1992, 63, 850'
O 0.01085 0.00610 3.04850 2.28680 1.54630 0.86700 13.27710 5.70110 0.32390 32.90890 0.25080 'International Tables Volume C Table 6.1.1.4 (pp. 500-502)' 'Brennan, Cowan, Rev. Sci. Instrum., 1992, 63, 850'

loop_
_geom_angle_atom_site_label_1
_geom_angle_atom_site_label_2
_geom_angle_atom_site_label_3
_geom_angle
_geom_angle_site_symmetry_1
_geom_angle_site_symmetry_3
_geom_angle_publ_flag
H1 O1 C1 109.5 . . ?
C8 N2 C11 108.8(4) . . ?
H2 N2 C11 125.6(3) . . ?
H2 N2 C8 125.6(3) . . ?
C16 N3 C19 108.8(4) . . ?
H3 N3 C19 125.6(3) . . ?
H3 N3 C16 125.6(3) . . ?
C6 N1 C2 117.0(4) . . ?
C8 C9 C7 129.6(4) . . ?
C10 C9 C7 123.8(4) . . ?
C10 C9 C8 106.5(4) . . ?
C3 C7 C9 110.9(4) . . ?
C17 C7 C9 114.6(4) . . ?
C17 C7 C3 112.8(4) . . ?
H7 C7 C9 105.9(2) . . ?
H7 C7 C3 105.9(2) . . ?
H7 C7 C17 105.9(2) . . ?
C10 C11 N2 107.3(4) . . ?
C12 C11 N2 131.1(5) . . ?
C12 C11 C10 121.6(5) . . ?
C9 C8 N2 110.1(4) . . ?
H8 C8 N2 124.9(3) . . ?
H8 C8 C9 124.9(3) . . ?
C19 C18 C17 107.7(4) . . ?
C23 C18 C17 133.8(4) . . ?
C23 C18 C19 118.4(5) . . ?
C4 C3 C7 121.2(4) . . ?
C2 C3 C7 121.9(4) . . ?
C2 C3 C4 116.9(5) . . ?
C11 C10 C9 107.2(4) . . ?
C15 C10 C9 133.7(5) . . ?
C15 C10 C11 119.1(4) . . ?
C18 C17 C7 125.6(4) . . ?
C16 C17 C7 128.2(4) . . ?
C16 C17 C18 106.0(4) . . ?
C5 C4 C3 119.7(5) . . ?
H4 C4 C3 120.2(3) . . ?
H4 C4 C5 120.2(3) . . ?
C18 C19 N3 107.6(4) . . ?
C20 C19 N3 130.2(5) . . ?
C20 C19 C18 122.2(5) . . ?
C14 C15 C10 119.0(5) . . ?
H15 C15 C10 120.5(3) . . ?
H15 C15 C14 120.5(4) . . ?
C22 C23 C18 120.0(5) . . ?
H23 C23 C18 120.0(3) . . ?
H23 C23 C22 120.0(3) . . ?
C3 C2 N1 124.3(5) . . ?
H2a C2 N1 117.8(3) . . ?
H2a C2 C3 117.8(3) . . ?
C17 C16 N3 109.9(5) . . ?
H16 C16 N3 125.1(3) . . ?
H16 C16 C17 125.1(3) . . ?
C6 C5 C4 119.1(5) . . ?
H5 C5 C4 120.5(3) . . ?
H5 C5 C6 120.5(3) . . ?
C21 C22 C23 120.6(5) . . ?
H22 C22 C23 119.7(4) . . ?
H22 C22 C21 119.7(3) . . ?
C5 C6 N1 123.0(5) . . ?
H6 C6 N1 118.5(3) . . ?
H6 C6 C5 118.5(3) . . ?
C21 C20 C19 117.7(5) . . ?
H20 C20 C19 121.2(3) . . ?
H20 C20 C21 121.2(3) . . ?
C13 C12 C11 117.3(5) . . ?
H12 C12 C11 121.4(3) . . ?
H12 C12 C13 121.4(4) . . ?
C20 C21 C22 121.1(5) . . ?
H21 C21 C22 119.4(3) . . ?
H21 C21 C20 119.4(3) . . ?
C13 C14 C15 121.4(6) . . ?
H14 C14 C15 119.3(4) . . ?
H14 C14 C13 119.3(3) . . ?
C14 C13 C12 121.6(5) . . ?
H13 C13 C12 119.2(4) . . ?
H13 C13 C14 119.2(3) . . ?
H1a C1 O1 109.5 . . ?
H1b C1 O1 109.5 . . ?
H1b C1 H1a 109.5 . . ?
H1c C1 O1 109.5 . . ?
H1c C1 H1a 109.5 . . ?
H1c C1 H1b 109.5 . . ?

loop_
_geom_bond_atom_site_label_1
_geom_bond_atom_site_label_2
_geom_bond_distance
_geom_bond_site_symmetry_2
_geom_bond_publ_flag
O1 C1 1.409(7) . ?
O1 H1 0.8200 . ?
N2 C11 1.366(6) . ?
N2 C8 1.378(6) . ?
N2 H2 0.8600 . ?
N3 C19 1.369(6) . ?
N3 C16 1.376(6) . ?
N3 H3 0.8600 . ?
N1 C2 1.335(6) . ?
N1 C6 1.334(7) . ?
C9 C7 1.510(6) . ?
C9 C8 1.353(6) . ?
C9 C10 1.430(7) . ?
C7 C3 1.519(6) . ?
C7 C17 1.490(7) . ?
C7 H7 0.9800 . ?
C11 C10 1.408(7) . ?
C11 C12 1.385(7) . ?
C8 H8 0.9300 . ?
C18 C17 1.431(7) . ?
C18 C19 1.394(7) . ?
C18 C23 1.390(7) . ?
C3 C4 1.384(6) . ?
C3 C2 1.372(7) . ?
C10 C15 1.390(7) . ?
C17 C16 1.367(7) . ?
C4 C5 1.367(7) . ?
C4 H4 0.9300 . ?
C19 C20 1.390(7) . ?
C15 C14 1.359(7) . ?
C15 H15 0.9300 . ?
C23 C22 1.367(7) . ?
C23 H23 0.9300 . ?
C2 H2a 0.9300 . ?
C16 H16 0.9300 . ?
C5 C6 1.363(8) . ?
C5 H5 0.9300 . ?
C22 C21 1.390(9) . ?
C22 H22 0.9300 . ?
C6 H6 0.9300 . ?
C20 C21 1.373(8) . ?
C20 H20 0.9300 . ?
C12 C13 1.376(8) . ?
C12 H12 0.9300 . ?
C21 H21 0.9300 . ?
C14 C13 1.381(9) . ?
C14 H14 0.9300 . ?
C13 H13 0.9300 . ?
C1 H1a 0.9600 . ?
C1 H1b 0.9600 . ?
C1 H1c 0.9600 . ?

loop_
_geom_torsion_atom_site_label_1
_geom_torsion_atom_site_label_2
_geom_torsion_atom_site_label_3
_geom_torsion_atom_site_label_4
_geom_torsion
_geom_torsion_site_symmetry_1
_geom_torsion_site_symmetry_2
_geom_torsion_site_symmetry_3
_geom_torsion_site_symmetry_4
_geom_torsion_publ_flag
N2 C11 C10 C9 -0.4(4) . . . . ?
N2 C11 C10 C15 179.5(4) . . . . ?
N2 C11 C12 C13 -179.5(6) . . . . ?
N2 C8 C9 C7 -178.6(3) . . . . ?
N2 C8 C9 C10 -1.1(4) . . . . ?
N3 C19 C18 C17 -1.4(4) . . . . ?
N3 C19 C18 C23 -179.1(4) . . . . ?
N3 C19 C20 C21 179.7(6) . . . . ?
N3 C16 C17 C7 174.7(3) . . . . ?
N3 C16 C17 C18 0.3(4) . . . . ?
N1 C2 C3 C7 177.7(5) . . . . ?
N1 C2 C3 C4 -1.0(7) . . . . ?
N1 C6 C5 C4 -0.2(7) . . . . ?
C9 C7 C3 C4 140.9(4) . . . . ?
C9 C7 C3 C2 -37.8(5) . . . . ?
C9 C7 C17 C18 -64.4(4) . . . . ?
C9 C7 C17 C16 122.1(4) . . . . ?
C9 C10 C11 C12 -179.8(4) . . . . ?
C9 C10 C15 C14 179.4(6) . . . . ?
C7 C3 C4 C5 -176.5(5) . . . . ?
C7 C17 C18 C19 -174.0(5) . . . . ?
C7 C17 C18 C23 3.3(6) . . . . ?
C11 C10 C15 C14 -0.5(5) . . . . ?
C11 C12 C13 C14 0.8(6) . . . . ?
C18 C19 C20 C21 -0.5(5) . . . . ?
C18 C23 C22 C21 1.4(6) . . . . ?
C3 C4 C5 C6 -1.7(6) . . . . ?
C10 C15 C14 C13 1.1(6) . . . . ?
C19 C20 C21 C22 0.4(6) . . . . ?
C15 C14 C13 C12 -1.3(7) . . . . ?
C23 C22 C21 C20 -0.9(6) . . . . ?
